data_4067294
loop_
_publ_author_name
'Lennartson, Anders'
'Hedstr\"om, Anna'
'H\%akansson, Mikael'

_publ_section_title
;
 Toward Total Spontaneous Resolution ofsec-Butylzinc Complexes
;
_journal_issue 1
_journal_name_full Organometallics
_journal_page_first 177
_journal_paper_doi 10.1021/om9007828
_journal_volume 29
_journal_year 2010
_chemical_formula_moiety 'C14 H34 N2 Zn'
_chemical_formula_sum 'C14 H34 N2 Zn'
_chemical_formula_weight 295.80
_chemical_name_systematic (N,N,N'N'-tetramethylethylenediamine)-bis(s-butyl)-zinc
_space_group_IT_number 15
_symmetry_cell_setting monoclinic
_symmetry_Int_Tables_number 15
_symmetry_space_group_name_Hall '-C 2yc'
_symmetry_space_group_name_H-M 'C 1 2/c 1'
_atom_sites_solution_hydrogens geom
_atom_sites_solution_primary direct
_atom_sites_solution_secondary difmap
_audit_creation_method SHELXL-97
_cell_angle_alpha 90.00
_cell_angle_beta 124.06(2)
_cell_angle_gamma 90.00
_cell_formula_units_Z 4
_cell_length_a 16.865(5)
_cell_length_b 9.1648(16)
_cell_length_c 13.088(3)
_cell_measurement_reflns_used 4612
_cell_measurement_temperature 100(2)
_cell_measurement_theta_max 25.00
_cell_measurement_theta_min 4.45
_cell_volume 1675.9(8)
_computing_cell_refinement 'CrystalClear(Rigaku, 2000)'
_computing_data_collection 'CrystalClear(Rigaku, 2000)'
_computing_data_reduction 'CrystalClear(Rigaku, 2000)'
_computing_molecular_graphics 'ORTEP-3 and PLUTON'
_computing_publication_material SHELXL-97
_computing_structure_refinement SHELXL-97
_computing_structure_solution SIR92
_diffrn_ambient_temperature 100(2)
_diffrn_detector_area_resol_mean 105
_diffrn_measured_fraction_theta_full 0.86
_diffrn_measured_fraction_theta_max 0.86
_diffrn_measurement_device_type 'Rigaku R-AXIS IIC image-plate system'
_diffrn_measurement_method \f
_diffrn_radiation_monochromator graphite
_diffrn_radiation_probe x-ray
_diffrn_radiation_type MoK\a
_diffrn_radiation_wavelength 0.71073
_diffrn_reflns_av_R_equivalents 0.0273
_diffrn_reflns_av_sigmaI/netI 0.0221
_diffrn_reflns_limit_h_max 20
_diffrn_reflns_limit_h_min -20
_diffrn_reflns_limit_k_max 10
_diffrn_reflns_limit_k_min -10
_diffrn_reflns_limit_l_max 14
_diffrn_reflns_limit_l_min -14
_diffrn_reflns_number 4612
_diffrn_reflns_theta_full 25.00
_diffrn_reflns_theta_max 25.00
_diffrn_reflns_theta_min 4.45
_diffrn_source 'rotating anode X-ray tube'
_diffrn_source_type RU-H3R
_diffrn_standards_decay_% 0
_diffrn_standards_interval_count 0
_diffrn_standards_interval_time 0
_diffrn_standards_number 0
_exptl_absorpt_coefficient_mu 1.451
_exptl_absorpt_correction_T_max 0.7500
_exptl_absorpt_correction_T_min 0.4667
_exptl_absorpt_correction_type multi-scan
_exptl_absorpt_process_details '(CrystalClear; Rigaku, 2000)'
_exptl_crystal_colour colourless
_exptl_crystal_density_diffrn 1.172
_exptl_crystal_density_method 'not measured'
_exptl_crystal_description needle
_exptl_crystal_F_000 648
_exptl_crystal_size_max 0.4
_exptl_crystal_size_mid 0.2
_exptl_crystal_size_min 0.2
_refine_diff_density_max 0.322
_refine_diff_density_min -0.253
_refine_diff_density_rms 0.043
_refine_ls_extinction_method none
_refine_ls_goodness_of_fit_ref 1.036
_refine_ls_hydrogen_treatment constr
_refine_ls_matrix_type full
_refine_ls_number_parameters 78
_refine_ls_number_reflns 1258
_refine_ls_number_restraints 0
_refine_ls_restrained_S_all 1.036
_refine_ls_R_factor_all 0.0236
_refine_ls_R_factor_gt 0.0229
_refine_ls_shift/su_max 0.000
_refine_ls_shift/su_mean 0.000
_refine_ls_structure_factor_coef Fsqd
_refine_ls_weighting_details 'calc w=1/[\s^2^(Fo^2^)+(0.0377P)^2^+1.2863P] where P=(Fo^2^+2Fc^2^)/3'
_refine_ls_weighting_scheme calc
_refine_ls_wR_factor_gt 0.0589
_refine_ls_wR_factor_ref 0.0591
_reflns_number_gt 1221
_reflns_number_total 1258
_reflns_threshold_expression >2sigma(I)
_cod_data_source_file om9007828_si_001.cif
_cod_data_source_block four
_cod_original_sg_symbol_H-M 'C 2/c'
_cod_database_code 4067294

loop_
_symmetry_equiv_pos_as_xyz
'x, y, z'
'-x, y, -z+1/2'
'x+1/2, y+1/2, z'
'-x+1/2, y+1/2, -z+1/2'
'-x, -y, -z'
'x, -y, z-1/2'
'-x+1/2, -y+1/2, -z'
'x+1/2, -y+1/2, z-1/2'

loop_
_atom_site_label
_atom_site_type_symbol
_atom_site_fract_x
_atom_site_fract_y
_atom_site_fract_z
_atom_site_U_iso_or_equiv
_atom_site_adp_type
_atom_site_occupancy
_atom_site_symmetry_multiplicity
_atom_site_calc_flag
_atom_site_refinement_flags
C1 C 0.08167(14) 0.3049(2) 0.48592(17) 0.0269(4) Uani 1 1 d .
H1A H 0.1398 0.2546 0.5108 0.040 Uiso 1 1 calc R
H1B H 0.0802 0.3237 0.5570 0.040 Uiso 1 1 calc R
H1C H 0.0790 0.3956 0.4475 0.040 Uiso 1 1 calc R
C2 C -0.00518(12) 0.20959(17) 0.39340(15) 0.0180(3) Uani 1 1 d .
H2 H -0.0031 0.1230 0.4388 0.022 Uiso 1 1 calc R
C3 C -0.09762(13) 0.29172(19) 0.35369(18) 0.0254(4) Uani 1 1 d .
H3A H -0.1504 0.2230 0.3159 0.031 Uiso 1 1 calc R
H3B H -0.0916 0.3312 0.4265 0.031 Uiso 1 1 calc R
C4 C -0.12121(16) 0.4158(2) 0.2632(2) 0.0352(5) Uani 1 1 d .
H4A H -0.1793 0.4628 0.2427 0.053 Uiso 1 1 calc R
H4B H -0.1294 0.3774 0.1896 0.053 Uiso 1 1 calc R
H4C H -0.0699 0.4854 0.3003 0.053 Uiso 1 1 calc R
C5 C 0.04473(13) -0.18577(19) 0.31473(17) 0.0273(4) Uani 1 1 d .
H5A H 0.0270 -0.1840 0.3735 0.033 Uiso 1 1 calc R
H5B H 0.0805 -0.2747 0.3281 0.033 Uiso 1 1 calc R
C6 C 0.17554(12) -0.0403(2) 0.46953(16) 0.0278(4) Uani 1 1 d .
H6A H 0.1421 -0.0274 0.5089 0.042 Uiso 1 1 calc R
H6B H 0.2146 0.0438 0.4845 0.042 Uiso 1 1 calc R
H6C H 0.2154 -0.1255 0.5024 0.042 Uiso 1 1 calc R
C7 C 0.15842(14) -0.0785(2) 0.2775(2) 0.0329(5) Uani 1 1 d .
H7A H 0.1138 -0.0909 0.1902 0.049 Uiso 1 1 calc R
H7B H 0.1983 -0.1635 0.3113 0.049 Uiso 1 1 calc R
H7C H 0.1975 0.0057 0.2929 0.049 Uiso 1 1 calc R
N1 N 0.10581(9) -0.05852(14) 0.33581(13) 0.0169(3) Uani 1 1 d .
Zn1 Zn 0.0000 0.13640(2) 0.2500 0.01094(14) Uani 1 2 d S

loop_
_atom_site_aniso_label
_atom_site_aniso_U_11
_atom_site_aniso_U_22
_atom_site_aniso_U_33
_atom_site_aniso_U_23
_atom_site_aniso_U_13
_atom_site_aniso_U_12
C1 0.0399(10) 0.0218(9) 0.0195(9) -0.0042(7) 0.0169(8) -0.0020(7)
C2 0.0267(8) 0.0138(7) 0.0182(8) 0.0007(6) 0.0154(7) 0.0019(6)
C3 0.0335(9) 0.0249(9) 0.0291(10) 0.0024(7) 0.0244(8) 0.0078(7)
C4 0.0419(11) 0.0415(12) 0.0299(11) 0.0109(9) 0.0249(9) 0.0212(9)
C5 0.0315(10) 0.0163(8) 0.0281(11) 0.0042(7) 0.0130(8) 0.0035(7)
C6 0.0246(9) 0.0294(9) 0.0192(9) 0.0033(7) 0.0060(7) 0.0118(7)
C7 0.0305(10) 0.0427(12) 0.0339(11) 0.0103(9) 0.0232(9) 0.0199(8)
N1 0.0162(6) 0.0178(7) 0.0162(7) 0.0009(5) 0.0088(5) 0.0047(5)
Zn1 0.01165(17) 0.01180(18) 0.01017(18) 0.000 0.00659(12) 0.000

loop_
_atom_type_symbol
_atom_type_description
_atom_type_scat_dispersion_real
_atom_type_scat_dispersion_imag
_atom_type_scat_source
C C 0.0033 0.0016 'International Tables Vol C Tables 4.2.6.8 and 6.1.1.4'
N N 0.0061 0.0033 'International Tables Vol C Tables 4.2.6.8 and 6.1.1.4'
Zn Zn 0.2839 1.4301 'International Tables Vol C Tables 4.2.6.8 and 6.1.1.4'
H H 0.0000 0.0000 'International Tables Vol C Tables 4.2.6.8 and 6.1.1.4'

loop_
_geom_angle_atom_site_label_1
_geom_angle_atom_site_label_2
_geom_angle_atom_site_label_3
_geom_angle
_geom_angle_site_symmetry_1
_geom_angle_site_symmetry_3
C2 C1 H1A 109.5 . .
C2 C1 H1B 109.5 . .
H1A C1 H1B 109.5 . .
C2 C1 H1C 109.5 . .
H1A C1 H1C 109.5 . .
H1B C1 H1C 109.5 . .
C3 C2 C1 108.97(14) . .
C3 C2 Zn1 114.08(12) . .
C1 C2 Zn1 113.36(12) . .
C3 C2 H2 106.6 . .
C1 C2 H2 106.6 . .
Zn1 C2 H2 106.6 . .
C4 C3 C2 113.70(15) . .
C4 C3 H3A 108.8 . .
C2 C3 H3A 108.8 . .
C4 C3 H3B 108.8 . .
C2 C3 H3B 108.8 . .
H3A C3 H3B 107.7 . .
C3 C4 H4A 109.5 . .
C3 C4 H4B 109.5 . .
H4A C4 H4B 109.5 . .
C3 C4 H4C 109.5 . .
H4A C4 H4C 109.5 . .
H4B C4 H4C 109.5 . .
N1 C5 C5 111.31(13) . 2
N1 C5 H5A 109.4 . .
C5 C5 H5A 109.4 2 .
N1 C5 H5B 109.4 . .
C5 C5 H5B 109.4 2 .
H5A C5 H5B 108.0 . .
N1 C6 H6A 109.5 . .
N1 C6 H6B 109.5 . .
H6A C6 H6B 109.5 . .
N1 C6 H6C 109.5 . .
H6A C6 H6C 109.5 . .
H6B C6 H6C 109.5 . .
N1 C7 H7A 109.5 . .
N1 C7 H7B 109.5 . .
H7A C7 H7B 109.5 . .
N1 C7 H7C 109.5 . .
H7A C7 H7C 109.5 . .
H7B C7 H7C 109.5 . .
C7 N1 C6 108.60(14) . .
C7 N1 C5 111.42(15) . .
C6 N1 C5 108.71(14) . .
C7 N1 Zn1 111.63(11) . .
C6 N1 Zn1 111.93(10) . .
C5 N1 Zn1 104.51(10) . .
C2 Zn1 C2 141.61(9) 2 .
C2 Zn1 N1 103.02(6) 2 2
C2 Zn1 N1 106.29(6) . 2
C2 Zn1 N1 106.29(6) 2 .
C2 Zn1 N1 103.02(6) . .
N1 Zn1 N1 79.42(7) 2 .

loop_
_geom_bond_atom_site_label_1
_geom_bond_atom_site_label_2
_geom_bond_distance
_geom_bond_site_symmetry_2
C1 C2 1.545(2) .
C1 H1A 0.9600 .
C1 H1B 0.9600 .
C1 H1C 0.9600 .
C2 C3 1.536(2) .
C2 Zn1 2.0405(17) .
C2 H2 0.9800 .
C3 C4 1.526(3) .
C3 H3A 0.9700 .
C3 H3B 0.9700 .
C4 H4A 0.9600 .
C4 H4B 0.9600 .
C4 H4C 0.9600 .
C5 N1 1.476(2) .
C5 C5 1.511(4) 2
C5 H5A 0.9700 .
C5 H5B 0.9700 .
C6 N1 1.473(2) .
C6 H6A 0.9600 .
C6 H6B 0.9600 .
C6 H6C 0.9600 .
C7 N1 1.471(2) .
C7 H7A 0.9600 .
C7 H7B 0.9600 .
C7 H7C 0.9600 .
N1 Zn1 2.3221(13) .
Zn1 C2 2.0405(17) 2
Zn1 N1 2.3221(13) 2
